data_1505027
loop_
_publ_author_name
'Saquib, Mohammad'
'Gupta, Manish K.'
'Sagar, Ram'
'Prabhakar, Yenamandra S.'
'Shaw, Arun K.'
'Kumar, Rishi'
'Maulik, Prakas R.'
'Gaikwad, Anil N.'
'Sinha, Sudhir'
'Srivastava, Anil K.'
'Chaturvedi, Vinita'
'Srivastava, Ranjana'
'Srivastava, Brahm S.'

_publ_contact_author 'Dr. Yenamandra S. Prabhakar'
_publ_section_title
;
 C-3 alkyl/arylalkyl-2,3-dideoxy hex-2-enopyranosides as antitubercular
 agents: synthesis, biological evaluation, and QSAR study.
;
_journal_issue 13
_journal_name_full 'Journal of medicinal chemistry'
_journal_page_first 2942
_journal_page_last 2950
_journal_paper_doi 10.1021/jm070110h
_journal_volume 50
_journal_year 2007
_chemical_formula_sum 'C22 H29 N O6'
_chemical_formula_weight 403.46
_chemical_melting_point 401
_chemical_name_systematic
; 
 4-[(2-tert-butoxymethyl-3-hydroxy-6-isopropoxy-3,6-dihydro-2H-
pyran-4-yl)hydroxy-methyl]-benzonitrile 
;
_space_group_IT_number 4
_symmetry_cell_setting monoclinic
_symmetry_space_group_name_Hall 'P 2yb'
_symmetry_space_group_name_H-M 'P 1 21 1'
_atom_sites_solution_hydrogens geom
_atom_sites_solution_primary direct
_atom_sites_solution_secondary difmap
_cell_angle_alpha 90.00
_cell_angle_beta 115.40(1)
_cell_angle_gamma 90.00
_cell_formula_units_Z 2
_cell_length_a 14.443(2)
_cell_length_b 5.797(1)
_cell_length_c 15.243(2)
_cell_measurement_reflns_used 81
_cell_measurement_temperature 293(2)
_cell_measurement_theta_max 24.033
_cell_measurement_theta_min 5.917
_cell_volume 1152.9(3)
_computing_cell_refinement 'XSCANS (Siemens, 1996)'
_computing_data_collection 'XSCANS (Siemens, 1996)'
_computing_data_reduction 'XSCANS (Siemens, 1996)'
_computing_molecular_graphics 'SHELXTL (Bruker, 1997)'
_computing_publication_material 'SHELXTL (Bruker, 1997)'
_computing_structure_refinement 'SHELXTL (Bruker, 1997)'
_computing_structure_solution 'SHELXTL (Bruker, 1997)'
_diffrn_ambient_temperature 293(2)
_diffrn_measured_fraction_theta_full 0.998
_diffrn_measured_fraction_theta_max 0.998
_diffrn_measurement_device_type 'Bruker P4 diffractometer'
_diffrn_measurement_method \q-2\q
_diffrn_radiation_monochromator graphite
_diffrn_radiation_source 'fine-focus sealed tube'
_diffrn_radiation_type MoK\a
_diffrn_radiation_wavelength 0.71073
_diffrn_reflns_av_R_equivalents 0.1133
_diffrn_reflns_av_sigmaI/netI 0.0750
_diffrn_reflns_limit_h_max 17
_diffrn_reflns_limit_h_min -1
_diffrn_reflns_limit_k_max 1
_diffrn_reflns_limit_k_min -6
_diffrn_reflns_limit_l_max 16
_diffrn_reflns_limit_l_min -18
_diffrn_reflns_number 2992
_diffrn_reflns_theta_full 24.99
_diffrn_reflns_theta_max 24.99
_diffrn_reflns_theta_min 2.57
_diffrn_standards_decay_% nil
_diffrn_standards_interval_count 97
_diffrn_standards_interval_time 60
_diffrn_standards_number 3
_exptl_absorpt_coefficient_mu 0.084
_exptl_crystal_colour reddish
_exptl_crystal_density_diffrn 1.162
_exptl_crystal_density_method 'not measured'
_exptl_crystal_description block
_exptl_crystal_F_000 432
_exptl_crystal_preparation
;
 By slow evaporation from acetone and hexane (3:1) solution at RT.   
;
_exptl_crystal_size_max 0.250
_exptl_crystal_size_mid 0.125
_exptl_crystal_size_min 0.050
_refine_diff_density_max 0.295
_refine_diff_density_min -0.249
_refine_diff_density_rms 0.060
_refine_ls_abs_structure_details 'Flack H D (1983), Acta Cryst. A39, 876-881'
_refine_ls_abs_structure_Flack 2(3)
_refine_ls_extinction_method none
_refine_ls_goodness_of_fit_ref 1.033
_refine_ls_hydrogen_treatment constr
_refine_ls_matrix_type full
_refine_ls_number_parameters 269
_refine_ls_number_reflns 2664
_refine_ls_number_restraints 1
_refine_ls_restrained_S_all 1.033
_refine_ls_R_factor_all 0.1206
_refine_ls_R_factor_gt 0.0875
_refine_ls_shift/su_max 0.000
_refine_ls_shift/su_mean 0.000
_refine_ls_structure_factor_coef Fsqd
_refine_ls_weighting_details 'calc w=1/[\s^2^(Fo^2^)+(0.1598P)^2^+0.3960P] where P=(Fo^2^+2Fc^2^)/3'
_refine_ls_weighting_scheme calc
_refine_ls_wR_factor_gt 0.2265
_refine_ls_wR_factor_ref 0.2551
_reflns_number_gt 1804
_reflns_number_total 2664
_reflns_threshold_expression >2sigma(I)
_cod_data_source_file jm070110hsi20070430_055541.cif
_cod_data_source_block compd4dr
_cod_depositor_comments
;
The following automatic conversions were performed:

'_refine_ls_hydrogen_treatment' value 'constrained' was replaced with
the value 'constr' as specified in the replacement file
'src/cod-tools/trunk/data/replacement-values/replacement_values.lst'.

Automatic conversion script
Id: cif_fix_values 5376 2017-05-30 11:51:03Z andrius 
;
_cod_original_sg_symbol_H-M P2(1)
_cod_database_code 1505027

loop_
_symmetry_equiv_pos_as_xyz
'x, y, z'
'-x, y+1/2, -z'

loop_
_atom_site_label
_atom_site_type_symbol
_atom_site_fract_x
_atom_site_fract_y
_atom_site_fract_z
_atom_site_U_iso_or_equiv
_atom_site_adp_type
_atom_site_occupancy
_atom_site_symmetry_multiplicity
_atom_site_calc_flag
_atom_site_refinement_flags
O5 O 1.0024(3) 0.6977(11) 0.1790(3) 0.0705(17) Uani 1 1 d .
O1 O 0.7979(3) 0.6627(9) 0.1445(2) 0.0577(13) Uani 1 1 d .
O2 O 0.8035(4) 0.1470(11) 0.0099(3) 0.0724(15) Uani 1 1 d .
H2A H 0.8379 0.1716 -0.0202 0.109 Uiso 1 1 calc R
O4 O 0.7781(3) 0.4754(11) 0.2711(3) 0.0754(18) Uani 1 1 d .
O3 O 0.6218(4) -0.0910(10) -0.0039(3) 0.0679(14) Uani 1 1 d .
H3A H 0.6844 -0.1024 0.0193 0.102 Uiso 1 1 calc R
C1' C 0.5937(4) 0.1396(14) -0.0266(4) 0.0509(17) Uani 1 1 d .
H1' H 0.5316 0.1599 -0.0165 0.061 Uiso 1 1 calc R
C1 C 0.7280(4) 0.5819(15) 0.1791(3) 0.0551(19) Uani 1 1 d .
H1 H 0.6885 0.7135 0.1852 0.066 Uiso 1 1 calc R
C2' C 0.5616(4) 0.1940(13) -0.1333(4) 0.0504(16) Uani 1 1 d .
C5 C 0.8450(4) 0.4846(14) 0.1150(4) 0.056(2) Uani 1 1 d .
H5 H 0.8772 0.3754 0.1687 0.068 Uiso 1 1 calc R
C6 C 0.9261(4) 0.5916(19) 0.0910(4) 0.072(3) Uani 1 1 d .
H6A H 0.9580 0.4745 0.0676 0.087 Uiso 1 1 calc R
H6B H 0.8959 0.7072 0.0407 0.087 Uiso 1 1 calc R
C3 C 0.6702(4) 0.3091(14) 0.0413(4) 0.0503(17) Uani 1 1 d .
C2 C 0.6558(4) 0.4111(15) 0.1131(4) 0.0557(18) Uani 1 1 d .
H2 H 0.5979 0.3729 0.1219 0.067 Uiso 1 1 calc R
C4'' C 1.0818(5) 0.7901(18) 0.1710(4) 0.068(2) Uani 1 1 d .
C4 C 0.7651(4) 0.3563(13) 0.0267(4) 0.0494(17) Uani 1 1 d .
H4 H 0.7464 0.4544 -0.0308 0.059 Uiso 1 1 calc R
C4' C 0.5382(6) 0.0853(17) -0.2939(5) 0.073(2) Uani 1 1 d .
H4' H 0.5468 -0.0232 -0.3347 0.088 Uiso 1 1 calc R
C6' C 0.4769(6) 0.4442(16) -0.2704(5) 0.074(2) Uani 1 1 d .
H6' H 0.4431 0.5820 -0.2960 0.089 Uiso 1 1 calc R
C5'' C 1.1525(5) 0.9161(17) 0.2603(5) 0.069(2) Uani 1 1 d .
O6 O 1.0937(4) 0.7726(18) 0.0989(4) 0.110(3) Uani 1 1 d .
C3' C 0.5761(5) 0.0398(16) -0.1935(4) 0.0649(19) Uani 1 1 d .
H3' H 0.6113 -0.0967 -0.1683 0.078 Uiso 1 1 calc R
C5' C 0.4896(6) 0.2847(18) -0.3307(5) 0.070(2) Uani 1 1 d .
C7' C 0.5143(5) 0.4015(15) -0.1713(4) 0.0632(18) Uani 1 1 d .
H7' H 0.5074 0.5128 -0.1306 0.076 Uiso 1 1 calc R
C9' C 0.4467(7) 0.326(2) -0.4345(5) 0.104(4) Uani 1 1 d .
C1'' C 0.8411(8) 0.635(3) 0.3486(4) 0.131(5) Uani 1 1 d .
H1'A H 0.8634 0.7686 0.3234 0.157 Uiso 1 1 calc R
C7'' C 1.2046(8) 0.742(3) 0.3430(7) 0.128(4) Uani 1 1 d .
H7'A H 1.1550 0.6808 0.3631 0.192 Uiso 1 1 calc R
H7'B H 1.2583 0.8173 0.3970 0.192 Uiso 1 1 calc R
H7'C H 1.2332 0.6181 0.3207 0.192 Uiso 1 1 calc R
N1 N 0.4121(7) 0.361(2) -0.5144(5) 0.137(4) Uani 1 1 d .
C8'' C 1.2339(7) 1.043(3) 0.2395(8) 0.149(6) Uani 1 1 d .
H8'A H 1.2630 0.9394 0.2090 0.224 Uiso 1 1 calc R
H8'B H 1.2869 1.0984 0.2993 0.224 Uiso 1 1 calc R
H8'C H 1.2029 1.1712 0.1971 0.224 Uiso 1 1 calc R
C6'' C 1.0923(7) 1.084(3) 0.2931(7) 0.122(4) Uani 1 1 d .
H6'A H 1.0551 1.1892 0.2413 0.183 Uiso 1 1 calc R
H6'B H 1.1388 1.1684 0.3487 0.183 Uiso 1 1 calc R
H6'C H 1.0451 0.9994 0.3099 0.183 Uiso 1 1 calc R
C2'' C 0.7916(11) 0.695(8) 0.4013(14) 0.45(3) Uani 1 1 d .
H2'A H 0.7496 0.5695 0.4038 0.669 Uiso 1 1 calc R
H2'B H 0.7490 0.8269 0.3721 0.669 Uiso 1 1 calc R
H2'C H 0.8403 0.7339 0.4660 0.669 Uiso 1 1 calc R
C3'' C 0.9238(15) 0.499(6) 0.4100(13) 0.34(2) Uani 1 1 d .
H3'A H 0.9774 0.5972 0.4535 0.509 Uiso 1 1 calc R
H3'B H 0.9491 0.4101 0.3718 0.509 Uiso 1 1 calc R
H3'C H 0.9016 0.3971 0.4468 0.509 Uiso 1 1 calc R

loop_
_atom_site_aniso_label
_atom_site_aniso_U_11
_atom_site_aniso_U_22
_atom_site_aniso_U_33
_atom_site_aniso_U_23
_atom_site_aniso_U_13
_atom_site_aniso_U_12
O5 0.048(2) 0.119(5) 0.050(2) -0.016(3) 0.0259(18) -0.020(3)
O1 0.056(2) 0.075(4) 0.044(2) -0.008(3) 0.0231(17) -0.007(3)
O2 0.083(3) 0.074(4) 0.080(3) -0.015(3) 0.054(2) -0.005(3)
O4 0.069(3) 0.117(6) 0.038(2) 0.007(3) 0.0205(19) 0.006(3)
O3 0.077(3) 0.060(3) 0.059(3) 0.012(3) 0.022(2) -0.004(3)
C1' 0.054(3) 0.061(5) 0.041(3) 0.009(3) 0.023(2) -0.007(4)
C1 0.049(3) 0.083(6) 0.035(3) -0.008(3) 0.020(2) -0.002(4)
C2' 0.052(3) 0.060(5) 0.039(3) -0.001(3) 0.020(2) -0.010(3)
C5 0.047(3) 0.086(6) 0.037(3) 0.000(3) 0.018(2) 0.002(4)
C6 0.047(3) 0.128(8) 0.044(3) -0.007(4) 0.021(3) -0.012(4)
C3 0.048(3) 0.068(5) 0.032(3) -0.001(3) 0.015(2) -0.003(3)
C2 0.049(3) 0.081(5) 0.040(3) 0.008(4) 0.021(3) 0.009(4)
C4'' 0.046(3) 0.107(7) 0.051(3) -0.005(4) 0.021(3) -0.001(4)
C4 0.057(3) 0.059(5) 0.037(3) -0.002(3) 0.024(3) -0.003(3)
C4' 0.101(5) 0.081(7) 0.041(3) -0.004(4) 0.034(3) -0.008(5)
C6' 0.095(5) 0.065(6) 0.050(4) 0.024(4) 0.019(4) 0.010(5)
C5'' 0.060(4) 0.080(6) 0.065(4) -0.008(5) 0.024(3) -0.001(4)
O6 0.086(3) 0.195(9) 0.072(3) -0.019(4) 0.056(3) -0.033(5)
C3' 0.079(4) 0.064(5) 0.049(3) -0.004(4) 0.025(3) 0.003(4)
C5' 0.076(4) 0.087(6) 0.039(3) 0.017(4) 0.019(3) -0.013(5)
C7' 0.084(4) 0.057(5) 0.049(3) 0.000(4) 0.028(3) 0.003(4)
C9' 0.106(6) 0.159(12) 0.043(4) 0.016(5) 0.029(4) -0.005(7)
C1'' 0.126(7) 0.215(16) 0.027(3) 0.000(6) 0.011(4) -0.011(10)
C7'' 0.130(8) 0.117(10) 0.083(6) 0.010(7) -0.005(6) 0.004(8)
N1 0.172(8) 0.175(12) 0.052(4) 0.027(6) 0.035(4) -0.002(8)
C8'' 0.093(6) 0.234(18) 0.136(8) -0.044(11) 0.063(6) -0.069(10)
C6'' 0.112(7) 0.141(12) 0.106(6) -0.041(8) 0.042(5) 0.007(8)
C2'' 0.119(10) 0.96(10) 0.240(18) -0.36(4) 0.063(11) 0.00(2)
C3'' 0.24(2) 0.37(5) 0.205(18) -0.17(3) -0.094(16) 0.11(2)

loop_
_atom_type_symbol
_atom_type_description
_atom_type_scat_dispersion_real
_atom_type_scat_dispersion_imag
_atom_type_scat_source
C C 0.0033 0.0016 'International Tables Vol C Tables 4.2.6.8 and 6.1.1.4'
H H 0.0000 0.0000 'International Tables Vol C Tables 4.2.6.8 and 6.1.1.4'
N N 0.0061 0.0033 'International Tables Vol C Tables 4.2.6.8 and 6.1.1.4'
O O 0.0106 0.0060 'International Tables Vol C Tables 4.2.6.8 and 6.1.1.4'

loop_
_geom_angle_atom_site_label_1
_geom_angle_atom_site_label_2
_geom_angle_atom_site_label_3
_geom_angle
C4'' O5 C6 115.5(4)
C1 O1 C5 113.4(6)
C4 O2 H2A 109.5
C1 O4 C1'' 113.6(8)
C1' O3 H3A 109.5
O3 C1' C3 113.8(5)
O3 C1' C2' 112.8(6)
C3 C1' C2' 113.3(5)
O3 C1' H1' 105.3
C3 C1' H1' 105.3
C2' C1' H1' 105.3
O1 C1 O4 112.0(4)
O1 C1 C2 112.2(4)
O4 C1 C2 107.1(6)
O1 C1 H1 108.5
O4 C1 H1 108.5
C2 C1 H1 108.5
C3' C2' C7' 118.7(6)
C3' C2' C1' 121.3(7)
C7' C2' C1' 119.9(6)
O1 C5 C6 107.9(7)
O1 C5 C4 110.5(4)
C6 C5 C4 110.9(5)
O1 C5 H5 109.2
C6 C5 H5 109.2
C4 C5 H5 109.2
O5 C6 C5 108.1(4)
O5 C6 H6A 110.1
C5 C6 H6A 110.1
O5 C6 H6B 110.1
C5 C6 H6B 110.1
H6A C6 H6B 108.4
C2 C3 C4 120.8(6)
C2 C3 C1' 121.7(5)
C4 C3 C1' 117.6(5)
C3 C2 C1 122.9(5)
C3 C2 H2 118.6
C1 C2 H2 118.6
O6 C4'' O5 121.9(7)
O6 C4'' C5'' 124.8(7)
O5 C4'' C5'' 113.3(5)
O2 C4 C3 109.0(6)
O2 C4 C5 111.8(5)
C3 C4 C5 110.4(4)
O2 C4 H4 108.5
C3 C4 H4 108.5
C5 C4 H4 108.5
C5' C4' C3' 120.3(8)
C5' C4' H4' 119.9
C3' C4' H4' 119.9
C5' C6' C7' 120.4(8)
C5' C6' H6' 119.8
C7' C6' H6' 119.8
C4'' C5'' C6'' 110.3(6)
C4'' C5'' C8'' 109.4(6)
C6'' C5'' C8'' 111.0(11)
C4'' C5'' C7'' 109.2(8)
C6'' C5'' C7'' 107.4(8)
C8'' C5'' C7'' 109.7(8)
C2' C3' C4' 120.5(8)
C2' C3' H3' 119.7
C4' C3' H3' 119.7
C4' C5' C6' 119.8(6)
C4' C5' C9' 120.0(9)
C6' C5' C9' 120.1(9)
C2' C7' C6' 120.1(7)
C2' C7' H7' 119.9
C6' C7' H7' 119.9
N1 C9' C5' 178.5(12)
C2'' C1'' C3'' 105.7(19)
C2'' C1'' O4 110.1(14)
C3'' C1'' O4 104.0(15)
C2'' C1'' H1'A 112.2
C3'' C1'' H1'A 112.2
O4 C1'' H1'A 112.2
C5'' C7'' H7'A 109.5
C5'' C7'' H7'B 109.5
H7'A C7'' H7'B 109.5
C5'' C7'' H7'C 109.5
H7'A C7'' H7'C 109.5
H7'B C7'' H7'C 109.5
C5'' C8'' H8'A 109.5
C5'' C8'' H8'B 109.5
H8'A C8'' H8'B 109.5
C5'' C8'' H8'C 109.5
H8'A C8'' H8'C 109.5
H8'B C8'' H8'C 109.5
C5'' C6'' H6'A 109.5
C5'' C6'' H6'B 109.5
H6'A C6'' H6'B 109.5
C5'' C6'' H6'C 109.5
H6'A C6'' H6'C 109.5
H6'B C6'' H6'C 109.5
C1'' C2'' H2'A 109.5
C1'' C2'' H2'B 109.5
H2'A C2'' H2'B 109.5
C1'' C2'' H2'C 109.5
H2'A C2'' H2'C 109.5
H2'B C2'' H2'C 109.5
C1'' C3'' H3'A 109.5
C1'' C3'' H3'B 109.5
H3'A C3'' H3'B 109.5
C1'' C3'' H3'C 109.5
H3'A C3'' H3'C 109.5
H3'B C3'' H3'C 109.5

loop_
_geom_bond_atom_site_label_1
_geom_bond_atom_site_label_2
_geom_bond_distance
O5 C4'' 1.317(8)
O5 C6 1.458(8)
O1 C1 1.406(7)
O1 C5 1.411(8)
O2 C4 1.402(9)
O2 H2A 0.8200
O4 C1 1.414(7)
O4 C1'' 1.467(13)
O3 C1' 1.397(9)
O3 H3A 0.8200
C1' C3 1.509(9)
C1' C2' 1.521(7)
C1' H1' 0.9800
C1 C2 1.476(10)
C1 H1 0.9800
C2' C3' 1.360(10)
C2' C7' 1.382(11)
C5 C6 1.503(9)
C5 C4 1.537(8)
C5 H5 0.9800
C6 H6A 0.9700
C6 H6B 0.9700
C3 C2 1.337(9)
C3 C4 1.505(8)
C2 H2 0.9300
C4'' O6 1.188(7)
C4'' C5'' 1.496(10)
C4 H4 0.9800
C4' C5' 1.343(13)
C4' C3' 1.412(9)
C4' H4' 0.9300
C6' C5' 1.370(12)
C6' C7' 1.391(8)
C6' H6' 0.9300
C5'' C6'' 1.524(14)
C5'' C8'' 1.532(13)
C5'' C7'' 1.537(14)
C3' H3' 0.9300
C5' C9' 1.451(9)
C7' H7' 0.9300
C9' N1 1.119(9)
C1'' C2'' 1.333(16)
C1'' C3'' 1.40(2)
C1'' H1'A 0.9800
C7'' H7'A 0.9600
C7'' H7'B 0.9600
C7'' H7'C 0.9600
C8'' H8'A 0.9600
C8'' H8'B 0.9600
C8'' H8'C 0.9600
C6'' H6'A 0.9600
C6'' H6'B 0.9600
C6'' H6'C 0.9600
C2'' H2'A 0.9600
C2'' H2'B 0.9600
C2'' H2'C 0.9600
C3'' H3'A 0.9600
C3'' H3'B 0.9600
C3'' H3'C 0.9600

loop_
_cod_related_entry_id
_cod_related_entry_code
_cod_related_entry_database
1 20563671 ChemSpider
